data_7024340
loop_
_publ_author_name
'Heuclin, Hadrien'
'Gr\"unstein, Dan'
'Le Goff, Xavier-Frederic'
'Le Floch, Pascal'
'M\'ezailles, Nicolas'

_publ_section_title
;
 Phosphorus stabilized carbene complexes: bisphosphonate dianion
 synthesis, reactivity and DFT studies of O~C~O zirconium(IV) complexes.
;
_journal_issue 2
_journal_name_full 'Dalton transactions (Cambridge, England : 2003)'
_journal_page_first 492
_journal_page_last 499
_journal_paper_doi 10.1039/b915468j
_journal_volume 39
_journal_year 2010
_chemical_formula_moiety 'C36 H66 Cl4 N2 O12 P4 Zr2, 2(C H2 Cl2)'
_chemical_formula_sum 'C38 H70 Cl8 N2 O12 P4 Zr2'
_chemical_formula_weight 1336.88
_chemical_name_systematic
;
?
;
_space_group_IT_number 2
_symmetry_cell_setting triclinic
_symmetry_space_group_name_Hall '-P 1'
_symmetry_space_group_name_H-M 'P -1'
_atom_sites_solution_hydrogens geom
_atom_sites_solution_primary direct
_atom_sites_solution_secondary difmap
_audit_creation_method SHELXL-97
_cell_angle_alpha 103.393(1)
_cell_angle_beta 91.348(1)
_cell_angle_gamma 104.745(1)
_cell_formula_units_Z 2
_cell_length_a 13.038(1)
_cell_length_b 13.797(1)
_cell_length_c 17.773(1)
_cell_measurement_reflns_used 8045
_cell_measurement_temperature 150.0(1)
_cell_measurement_theta_max 27.485
_cell_measurement_theta_min 0.998
_cell_volume 2996.1(4)
_computing_structure_refinement 'SHELXL-97 (Sheldrick, 1997)'
_computing_structure_solution 'SHELXS-97 (Sheldrick, 1990)'
_diffrn_ambient_temperature 150.0(1)
_diffrn_measured_fraction_theta_full 0.987
_diffrn_measured_fraction_theta_max 0.987
_diffrn_measurement_device_type KappaCCD
_diffrn_measurement_method 'phi and omega scans'
_diffrn_radiation_monochromator graphite
_diffrn_radiation_source 'fine-focus sealed tube'
_diffrn_radiation_type MoK\a
_diffrn_radiation_wavelength 0.71069
_diffrn_reflns_av_R_equivalents 0.0332
_diffrn_reflns_av_sigmaI/netI 0.0417
_diffrn_reflns_limit_h_max 16
_diffrn_reflns_limit_h_min -14
_diffrn_reflns_limit_k_max 16
_diffrn_reflns_limit_k_min -17
_diffrn_reflns_limit_l_max 23
_diffrn_reflns_limit_l_min -22
_diffrn_reflns_number 29970
_diffrn_reflns_theta_full 27.48
_diffrn_reflns_theta_max 27.48
_diffrn_reflns_theta_min 2.98
_exptl_absorpt_coefficient_mu 0.862
_exptl_absorpt_correction_T_max 0.8603
_exptl_absorpt_correction_T_min 0.8330
_exptl_absorpt_correction_type multi-scan
_exptl_crystal_colour Colorless
_exptl_crystal_density_diffrn 1.482
_exptl_crystal_density_method 'not measured'
_exptl_crystal_description Block
_exptl_crystal_F_000 1368
_exptl_crystal_size_max 0.22
_exptl_crystal_size_mid 0.18
_exptl_crystal_size_min 0.18
_refine_diff_density_max 1.379
_refine_diff_density_min -1.085
_refine_diff_density_rms 0.078
_refine_ls_extinction_method none
_refine_ls_goodness_of_fit_ref 1.017
_refine_ls_hydrogen_treatment constr
_refine_ls_matrix_type full
_refine_ls_number_parameters 611
_refine_ls_number_reflns 13554
_refine_ls_number_restraints 0
_refine_ls_restrained_S_all 1.017
_refine_ls_R_factor_all 0.0555
_refine_ls_R_factor_gt 0.0383
_refine_ls_shift/su_max 0.001
_refine_ls_shift/su_mean 0.000
_refine_ls_structure_factor_coef Fsqd
_refine_ls_weighting_details 'calc w=1/[\s^2^(Fo^2^)+(0.0453P)^2^+3.1145P] where P=(Fo^2^+2Fc^2^)/3'
_refine_ls_weighting_scheme calc
_refine_ls_wR_factor_gt 0.0949
_refine_ls_wR_factor_ref 0.1059
_reflns_number_gt 10551
_reflns_number_total 13554
_reflns_threshold_expression >2sigma(I)
_cod_data_source_file b915468j.txt
_cod_data_source_block hh164
_cod_depositor_comments
;
The following automatic conversions were performed:

'_symmetry_cell_setting' value 'Triclinic' changed to 'triclinic'
according to /home/saulius/struct/CIF-dictionaries/cif_core.dic
dictionary named 'cif_core.dic' version 2.4.2 from 2011-04-26.

Automatic conversion script
Id: cif_fix_values 1891 2012-01-12 08:04:46Z andrius 
;
_cod_original_sg_symbol_H-M 'P-1 '
_cod_database_code 7024340

loop_
_symmetry_equiv_pos_as_xyz
'x, y, z'
'-x, -y, -z'

loop_
_atom_site_label
_atom_site_type_symbol
_atom_site_fract_x
_atom_site_fract_y
_atom_site_fract_z
_atom_site_U_iso_or_equiv
_atom_site_adp_type
_atom_site_occupancy
_atom_site_symmetry_multiplicity
_atom_site_calc_flag
_atom_site_refinement_flags
Zr1 Zr 0.562020(19) 0.193338(17) 0.498587(13) 0.02266(7) Uani 1 1 d .
Cl1 Cl 0.59040(6) 0.26261(6) 0.63865(4) 0.03817(17) Uani 1 1 d .
Cl2 Cl 0.48521(6) 0.33023(5) 0.47044(4) 0.03615(16) Uani 1 1 d .
P1 P 0.77327(5) 0.19877(5) 0.46843(4) 0.02368(14) Uani 1 1 d .
P2 P 0.31391(5) 0.01676(5) 0.50927(4) 0.02243(14) Uani 1 1 d .
O1 O 0.71253(14) 0.28261(13) 0.47506(10) 0.0264(4) Uani 1 1 d .
O2 O 0.42554(14) 0.08731(13) 0.50546(10) 0.0252(4) Uani 1 1 d .
O3 O 0.81612(15) 0.17538(14) 0.38603(10) 0.0284(4) Uani 1 1 d .
O4 O 0.88096(15) 0.24199(14) 0.52197(10) 0.0306(4) Uani 1 1 d .
O5 O 0.25874(15) 0.07603(14) 0.57571(10) 0.0299(4) Uani 1 1 d .
O6 O 0.24115(15) 0.01031(13) 0.43555(10) 0.0288(4) Uani 1 1 d .
N1 N 0.52692(18) 0.12256(17) 0.36149(12) 0.0278(5) Uani 1 1 d .
C1 C 0.6787(2) 0.10044(19) 0.48595(14) 0.0239(5) Uani 1 1 d .
C2 C 0.9082(2) 0.2444(2) 0.36189(17) 0.0374(7) Uani 1 1 d .
H2 H 0.9679 0.2669 0.4038 0.045 Uiso 1 1 calc R
C3 C 0.8796(4) 0.3375(3) 0.3484(3) 0.0886(17) Uani 1 1 d .
H3A H 0.8621 0.3773 0.3973 0.133 Uiso 1 1 calc R
H3B H 0.8180 0.3157 0.3100 0.133 Uiso 1 1 calc R
H3C H 0.9401 0.3806 0.3292 0.133 Uiso 1 1 calc R
C4 C 0.9400(3) 0.1811(3) 0.2912(2) 0.0652(11) Uani 1 1 d .
H4A H 0.8842 0.1635 0.2486 0.098 Uiso 1 1 calc R
H4B H 0.9500 0.1175 0.3021 0.098 Uiso 1 1 calc R
H4C H 1.0068 0.2206 0.2764 0.098 Uiso 1 1 calc R
C5 C 0.8816(3) 0.2699(2) 0.60661(16) 0.0401(7) Uani 1 1 d .
H5 H 0.8105 0.2370 0.6223 0.048 Uiso 1 1 calc R
C6 C 0.9650(3) 0.2279(3) 0.6370(2) 0.0657(12) Uani 1 1 d .
H6A H 1.0340 0.2580 0.6195 0.099 Uiso 1 1 calc R
H6B H 0.9459 0.1525 0.6174 0.099 Uiso 1 1 calc R
H6C H 0.9697 0.2456 0.6938 0.099 Uiso 1 1 calc R
C7 C 0.9052(4) 0.3848(3) 0.6337(2) 0.0703(12) Uani 1 1 d .
H7A H 0.8466 0.4078 0.6147 0.105 Uiso 1 1 calc R
H7B H 0.9714 0.4169 0.6136 0.105 Uiso 1 1 calc R
H7C H 0.9133 0.4051 0.6906 0.105 Uiso 1 1 calc R
C8 C 0.3089(2) 0.1295(2) 0.65477(15) 0.0328(6) Uani 1 1 d .
H8 H 0.3854 0.1287 0.6577 0.039 Uiso 1 1 calc R
C9 C 0.3018(3) 0.2389(3) 0.6683(2) 0.0563(10) Uani 1 1 d .
H9A H 0.2269 0.2394 0.6637 0.084 Uiso 1 1 calc R
H9B H 0.3398 0.2711 0.6296 0.084 Uiso 1 1 calc R
H9C H 0.3341 0.2778 0.7205 0.084 Uiso 1 1 calc R
C10 C 0.2509(3) 0.0716(3) 0.71004(18) 0.0584(10) Uani 1 1 d .
H10A H 0.2602 0.0015 0.6984 0.088 Uiso 1 1 calc R
H10B H 0.1750 0.0678 0.7043 0.088 Uiso 1 1 calc R
H10C H 0.2799 0.1077 0.7635 0.088 Uiso 1 1 calc R
C11 C 0.2125(2) 0.1026(2) 0.42262(17) 0.0365(7) Uani 1 1 d .
H11 H 0.2627 0.1664 0.4559 0.044 Uiso 1 1 calc R
C12 C 0.2254(3) 0.1010(3) 0.33822(19) 0.0530(9) Uani 1 1 d .
H12A H 0.1787 0.0370 0.3056 0.079 Uiso 1 1 calc R
H12B H 0.2996 0.1046 0.3278 0.079 Uiso 1 1 calc R
H12C H 0.2062 0.1605 0.3265 0.079 Uiso 1 1 calc R
C13 C 0.1009(3) 0.0974(3) 0.4448(2) 0.0555(9) Uani 1 1 d .
H13A H 0.0513 0.0362 0.4109 0.083 Uiso 1 1 calc R
H13B H 0.0818 0.1597 0.4390 0.083 Uiso 1 1 calc R
H13C H 0.0968 0.0928 0.4989 0.083 Uiso 1 1 calc R
C14 C 0.5685(2) 0.1775(2) 0.31083(16) 0.0342(6) Uani 1 1 d .
H14 H 0.6013 0.2493 0.3299 0.041 Uiso 1 1 calc R
C15 C 0.5656(3) 0.1341(3) 0.23216(17) 0.0434(8) Uani 1 1 d .
H15 H 0.5966 0.1753 0.1983 0.052 Uiso 1 1 calc R
C16 C 0.5171(3) 0.0301(3) 0.20368(17) 0.0435(8) Uani 1 1 d .
H16 H 0.5140 -0.0015 0.1499 0.052 Uiso 1 1 calc R
C17 C 0.4731(3) -0.0273(2) 0.25494(17) 0.0404(7) Uani 1 1 d .
H17 H 0.4386 -0.0989 0.2368 0.048 Uiso 1 1 calc R
C18 C 0.4799(2) 0.0208(2) 0.33240(16) 0.0330(6) Uani 1 1 d .
H18 H 0.4502 -0.0194 0.3672 0.040 Uiso 1 1 calc R
Zr2 Zr 0.441022(19) 0.305115(17) -0.003151(13) 0.02179(7) Uani 1 1 d .
Cl3 Cl 0.50910(6) 0.16708(5) 0.03178(4) 0.03390(15) Uani 1 1 d .
Cl4 Cl 0.46375(6) 0.24849(6) -0.14004(4) 0.03757(16) Uani 1 1 d .
P3 P 0.22025(5) 0.28217(5) -0.01465(4) 0.02402(14) Uani 1 1 d .
P4 P 0.68986(5) 0.49307(5) 0.01237(3) 0.02155(13) Uani 1 1 d .
O7 O 0.28512(14) 0.20743(13) 0.00003(10) 0.0262(4) Uani 1 1 d .
O8 O 0.57886(14) 0.42001(13) 0.01329(10) 0.0246(4) Uani 1 1 d .
O9 O 0.14575(14) 0.23525(13) -0.09220(10) 0.0279(4) Uani 1 1 d .
O10 O 0.13398(14) 0.29062(14) 0.04569(10) 0.0292(4) Uani 1 1 d .
O11 O 0.74330(14) 0.45026(13) -0.06198(10) 0.0264(4) Uani 1 1 d .
O12 O 0.76564(14) 0.48209(14) 0.07858(10) 0.0274(4) Uani 1 1 d .
N2 N 0.44558(18) 0.37009(16) 0.13425(12) 0.0261(5) Uani 1 1 d .
C19 C 0.3188(2) 0.38729(18) -0.01522(14) 0.0230(5) Uani 1 1 d .
C20 C 0.0447(2) 0.1536(2) -0.10016(16) 0.0326(6) Uani 1 1 d .
H20 H -0.0007 0.1758 -0.0585 0.039 Uiso 1 1 calc R
C21 C 0.0658(3) 0.0539(2) -0.0930(2) 0.0543(9) Uani 1 1 d .
H21A H 0.0981 0.0628 -0.0407 0.081 Uiso 1 1 calc R
H21B H 0.1144 0.0344 -0.1313 0.081 Uiso 1 1 calc R
H21C H -0.0015 -0.0006 -0.1023 0.081 Uiso 1 1 calc R
C22 C -0.0088(3) 0.1462(3) -0.17813(17) 0.0449(8) Uani 1 1 d .
H22A H 0.0365 0.1263 -0.2190 0.067 Uiso 1 1 calc R
H22B H -0.0201 0.2133 -0.1794 0.067 Uiso 1 1 calc R
H22C H -0.0776 0.0939 -0.1867 0.067 Uiso 1 1 calc R
C23 C 0.1624(2) 0.3263(2) 0.12929(15) 0.0322(6) Uani 1 1 d .
H23 H 0.2362 0.3734 0.1399 0.039 Uiso 1 1 calc R
C24 C 0.1571(3) 0.2326(2) 0.16106(18) 0.0419(7) Uani 1 1 d .
H24A H 0.2057 0.1946 0.1351 0.063 Uiso 1 1 calc R
H24B H 0.0843 0.1876 0.1517 0.063 Uiso 1 1 calc R
H24C H 0.1780 0.2550 0.2170 0.063 Uiso 1 1 calc R
C25 C 0.0835(3) 0.3853(2) 0.16172(18) 0.0454(8) Uani 1 1 d .
H25A H 0.0115 0.3383 0.1526 0.068 Uiso 1 1 calc R
H25B H 0.0862 0.4413 0.1359 0.068 Uiso 1 1 calc R
H25C H 0.1015 0.4144 0.2176 0.068 Uiso 1 1 calc R
C26 C 0.7686(2) 0.3494(2) -0.07808(16) 0.0345(6) Uani 1 1 d .
H26 H 0.7192 0.3017 -0.0522 0.041 Uiso 1 1 calc R
C27 C 0.7508(3) 0.3074(3) -0.16465(18) 0.0479(8) Uani 1 1 d .
H27A H 0.7995 0.3542 -0.1899 0.072 Uiso 1 1 calc R
H27B H 0.6771 0.3016 -0.1820 0.072 Uiso 1 1 calc R
H27C H 0.7642 0.2390 -0.1785 0.072 Uiso 1 1 calc R
C28 C 0.8822(3) 0.3657(3) -0.0469(2) 0.0515(9) Uani 1 1 d .
H28A H 0.8905 0.3973 0.0090 0.077 Uiso 1 1 calc R
H28B H 0.9306 0.4113 -0.0732 0.077 Uiso 1 1 calc R
H28C H 0.8993 0.2989 -0.0564 0.077 Uiso 1 1 calc R
C29 C 0.7442(2) 0.5035(2) 0.16043(14) 0.0316(6) Uani 1 1 d .
H29 H 0.6822 0.5341 0.1672 0.038 Uiso 1 1 calc R
C30 C 0.8420(3) 0.5797(3) 0.20567(17) 0.0465(8) Uani 1 1 d .
H30A H 0.8554 0.6441 0.1885 0.070 Uiso 1 1 calc R
H30B H 0.9033 0.5508 0.1969 0.070 Uiso 1 1 calc R
H30C H 0.8313 0.5940 0.2611 0.070 Uiso 1 1 calc R
C31 C 0.7178(3) 0.4016(3) 0.18337(19) 0.0483(8) Uani 1 1 d .
H31A H 0.7802 0.3740 0.1797 0.072 Uiso 1 1 calc R
H31B H 0.6584 0.3525 0.1484 0.072 Uiso 1 1 calc R
H31C H 0.6978 0.4124 0.2369 0.072 Uiso 1 1 calc R
C32 C 0.4618(2) 0.4728(2) 0.16148(15) 0.0302(6) Uani 1 1 d .
H32 H 0.4724 0.5149 0.1254 0.036 Uiso 1 1 calc R
C33 C 0.4638(3) 0.5199(2) 0.23899(16) 0.0399(7) Uani 1 1 d .
H33 H 0.4762 0.5928 0.2559 0.048 Uiso 1 1 calc R
C34 C 0.4473(3) 0.4590(3) 0.29187(17) 0.0472(8) Uani 1 1 d .
H34 H 0.4486 0.4893 0.3457 0.057 Uiso 1 1 calc R
C35 C 0.4291(3) 0.3536(3) 0.26484(17) 0.0442(8) Uani 1 1 d .
H35 H 0.4171 0.3102 0.3000 0.053 Uiso 1 1 calc R
C36 C 0.4283(2) 0.3114(2) 0.18630(16) 0.0340(6) Uani 1 1 d .
H36 H 0.4152 0.2386 0.1682 0.041 Uiso 1 1 calc R
Cl5 Cl 0.2302(2) 0.43051(18) 0.57116(13) 0.1857(12) Uani 1 1 d .
Cl6 Cl 0.20216(12) 0.38946(10) 0.40261(10) 0.1080(5) Uani 1 1 d .
C37 C 0.2778(3) 0.4661(3) 0.4901(2) 0.0538(9) Uani 1 1 d .
H37A H 0.3522 0.4612 0.4873 0.065 Uiso 1 1 calc R
H37B H 0.2787 0.5392 0.4949 0.065 Uiso 1 1 calc R
Cl7 Cl 0.81063(10) 0.14663(8) 0.06764(8) 0.0823(4) Uani 1 1 d .
Cl8 Cl 0.74283(10) 0.02819(10) -0.09109(7) 0.0785(3) Uani 1 1 d .
C38 C 0.7177(3) 0.0396(2) 0.0065(2) 0.0481(8) Uani 1 1 d .
H38A H 0.7213 -0.0243 0.0214 0.058 Uiso 1 1 calc R
H38B H 0.6449 0.0478 0.0132 0.058 Uiso 1 1 calc R

loop_
_atom_site_aniso_label
_atom_site_aniso_U_11
_atom_site_aniso_U_22
_atom_site_aniso_U_33
_atom_site_aniso_U_23
_atom_site_aniso_U_13
_atom_site_aniso_U_12
Zr1 0.02672(14) 0.01667(12) 0.02630(13) 0.00736(9) 0.00257(9) 0.00695(10)
Cl1 0.0426(4) 0.0380(4) 0.0284(3) -0.0016(3) 0.0035(3) 0.0097(3)
Cl2 0.0398(4) 0.0249(3) 0.0512(4) 0.0159(3) 0.0053(3) 0.0160(3)
P1 0.0272(3) 0.0207(3) 0.0252(3) 0.0095(2) 0.0024(2) 0.0065(3)
P2 0.0260(3) 0.0177(3) 0.0259(3) 0.0077(2) 0.0022(2) 0.0077(3)
O1 0.0292(10) 0.0192(9) 0.0328(9) 0.0103(7) 0.0030(7) 0.0064(7)
O2 0.0282(10) 0.0188(9) 0.0300(9) 0.0079(7) 0.0032(7) 0.0070(7)
O3 0.0311(10) 0.0270(10) 0.0284(9) 0.0112(7) 0.0052(7) 0.0060(8)
O4 0.0297(10) 0.0334(10) 0.0286(9) 0.0103(8) -0.0012(7) 0.0065(8)
O5 0.0303(10) 0.0285(10) 0.0319(10) 0.0049(8) 0.0025(8) 0.0119(8)
O6 0.0351(10) 0.0215(9) 0.0325(9) 0.0099(7) -0.0043(8) 0.0098(8)
N1 0.0334(12) 0.0251(11) 0.0279(11) 0.0095(9) -0.0004(9) 0.0110(10)
C1 0.0267(13) 0.0208(12) 0.0271(12) 0.0084(10) 0.0021(10) 0.0092(10)
C2 0.0353(16) 0.0394(17) 0.0418(16) 0.0214(13) 0.0108(12) 0.0067(13)
C3 0.093(3) 0.066(3) 0.147(4) 0.078(3) 0.073(3) 0.039(3)
C4 0.070(3) 0.068(3) 0.057(2) 0.0199(19) 0.036(2) 0.012(2)
C5 0.0416(18) 0.0448(18) 0.0289(14) 0.0070(13) -0.0028(12) 0.0049(14)
C6 0.085(3) 0.049(2) 0.058(2) 0.0193(17) -0.033(2) 0.007(2)
C7 0.095(3) 0.051(2) 0.059(2) -0.0089(18) -0.022(2) 0.033(2)
C8 0.0348(15) 0.0279(14) 0.0318(14) -0.0003(11) 0.0035(11) 0.0086(12)
C9 0.061(2) 0.0331(18) 0.068(2) -0.0098(16) -0.0128(18) 0.0219(16)
C10 0.067(2) 0.058(2) 0.0315(16) 0.0011(15) 0.0123(15) -0.0090(19)
C11 0.0426(17) 0.0254(14) 0.0475(17) 0.0166(12) -0.0060(13) 0.0139(12)
C12 0.063(2) 0.056(2) 0.051(2) 0.0314(17) -0.0050(16) 0.0188(18)
C13 0.052(2) 0.060(2) 0.073(2) 0.0325(19) 0.0063(18) 0.0334(18)
C14 0.0428(17) 0.0318(15) 0.0334(14) 0.0155(12) 0.0011(12) 0.0127(13)
C15 0.057(2) 0.0494(19) 0.0319(15) 0.0190(14) 0.0042(14) 0.0198(16)
C16 0.055(2) 0.051(2) 0.0266(14) 0.0054(13) -0.0008(13) 0.0222(16)
C17 0.0491(19) 0.0339(16) 0.0352(15) 0.0009(12) -0.0012(13) 0.0131(14)
C18 0.0390(16) 0.0279(14) 0.0342(14) 0.0089(11) 0.0031(12) 0.0113(12)
Zr2 0.02671(14) 0.01558(12) 0.02437(12) 0.00643(9) 0.00170(9) 0.00662(10)
Cl3 0.0392(4) 0.0234(3) 0.0450(4) 0.0136(3) 0.0021(3) 0.0141(3)
Cl4 0.0476(4) 0.0356(4) 0.0270(3) 0.0009(3) 0.0046(3) 0.0128(3)
P3 0.0279(4) 0.0186(3) 0.0268(3) 0.0077(2) 0.0030(3) 0.0066(3)
P4 0.0259(3) 0.0170(3) 0.0237(3) 0.0073(2) 0.0007(2) 0.0074(2)
O7 0.0301(10) 0.0183(9) 0.0329(9) 0.0108(7) 0.0026(7) 0.0071(7)
O8 0.0282(9) 0.0179(8) 0.0286(9) 0.0081(7) 0.0016(7) 0.0059(7)
O9 0.0314(10) 0.0220(9) 0.0285(9) 0.0070(7) 0.0009(7) 0.0035(8)
O10 0.0304(10) 0.0296(10) 0.0280(9) 0.0081(7) 0.0045(7) 0.0077(8)
O11 0.0326(10) 0.0225(9) 0.0277(9) 0.0080(7) 0.0055(7) 0.0116(8)
O12 0.0313(10) 0.0282(10) 0.0260(9) 0.0091(7) -0.0009(7) 0.0118(8)
N2 0.0318(12) 0.0236(11) 0.0244(10) 0.0077(8) 0.0008(9) 0.0084(9)
C19 0.0255(13) 0.0169(12) 0.0282(12) 0.0083(9) 0.0018(10) 0.0062(10)
C20 0.0298(15) 0.0243(14) 0.0387(15) 0.0064(11) 0.0001(11) 0.0001(11)
C21 0.050(2) 0.0261(16) 0.082(3) 0.0137(16) -0.0096(18) 0.0021(15)
C22 0.0364(17) 0.050(2) 0.0396(16) 0.0059(14) -0.0055(13) 0.0009(15)
C23 0.0371(16) 0.0296(14) 0.0283(13) 0.0071(11) 0.0080(11) 0.0056(12)
C24 0.0495(19) 0.0447(18) 0.0393(16) 0.0219(14) 0.0124(14) 0.0150(15)
C25 0.060(2) 0.0383(17) 0.0422(17) 0.0103(13) 0.0190(15) 0.0188(16)
C26 0.0427(17) 0.0223(14) 0.0423(16) 0.0071(11) 0.0109(13) 0.0155(12)
C27 0.051(2) 0.0411(18) 0.0463(18) -0.0046(14) 0.0086(15) 0.0155(16)
C28 0.057(2) 0.053(2) 0.055(2) 0.0092(16) 0.0059(16) 0.0358(18)
C29 0.0387(16) 0.0354(15) 0.0240(13) 0.0106(11) 0.0025(11) 0.0127(12)
C30 0.057(2) 0.0414(18) 0.0335(15) 0.0077(13) -0.0076(14) 0.0025(15)
C31 0.057(2) 0.0450(19) 0.0441(18) 0.0251(15) -0.0042(15) 0.0042(16)
C32 0.0326(15) 0.0292(14) 0.0308(13) 0.0086(11) 0.0011(11) 0.0107(12)
C33 0.0439(18) 0.0347(16) 0.0349(15) -0.0017(12) 0.0040(13) 0.0087(14)
C34 0.052(2) 0.062(2) 0.0268(14) 0.0062(14) 0.0069(13) 0.0181(17)
C35 0.050(2) 0.059(2) 0.0341(15) 0.0237(15) 0.0093(13) 0.0218(16)
C36 0.0386(16) 0.0336(15) 0.0367(15) 0.0175(12) 0.0065(12) 0.0137(13)
Cl5 0.322(3) 0.1739(19) 0.1755(18) 0.1325(16) 0.172(2) 0.174(2)
Cl6 0.0885(9) 0.0582(7) 0.1571(14) -0.0053(8) -0.0340(9) 0.0165(7)
C37 0.054(2) 0.0345(18) 0.079(3) 0.0213(17) 0.0134(18) 0.0165(16)
Cl7 0.0853(8) 0.0369(5) 0.1139(9) 0.0092(5) -0.0251(7) 0.0087(5)
Cl8 0.0735(7) 0.0810(8) 0.0851(7) 0.0327(6) 0.0169(6) 0.0161(6)
C38 0.0395(18) 0.0330(17) 0.074(2) 0.0173(16) 0.0042(16) 0.0107(14)

loop_
_atom_type_symbol
_atom_type_description
_atom_type_scat_dispersion_real
_atom_type_scat_dispersion_imag
_atom_type_scat_source
C C 0.0033 0.0016 'International Tables Vol C Tables 4.2.6.8 and 6.1.1.4'
H H 0.0000 0.0000 'International Tables Vol C Tables 4.2.6.8 and 6.1.1.4'
Cl Cl 0.1484 0.1585 'International Tables Vol C Tables 4.2.6.8 and 6.1.1.4'
N N 0.0061 0.0033 'International Tables Vol C Tables 4.2.6.8 and 6.1.1.4'
O O 0.0106 0.0060 'International Tables Vol C Tables 4.2.6.8 and 6.1.1.4'
P P 0.1023 0.0942 'International Tables Vol C Tables 4.2.6.8 and 6.1.1.4'
Zr Zr -2.9673 0.5597 'International Tables Vol C Tables 4.2.6.8 and 6.1.1.4'

loop_
_geom_angle_atom_site_label_1
_geom_angle_atom_site_label_2
_geom_angle_atom_site_label_3
_geom_angle
_geom_angle_site_symmetry_1
_geom_angle_site_symmetry_3
O2 Zr1 O1 169.23(7) . .
O2 Zr1 C1 101.98(8) . .
O1 Zr1 C1 69.87(8) . .
O2 Zr1 N1 84.85(7) . .
O1 Zr1 N1 87.12(7) . .
C1 Zr1 N1 83.02(8) . .
O2 Zr1 Cl1 93.06(5) . .
O1 Zr1 Cl1 95.06(5) . .
C1 Zr1 Cl1 98.22(7) . .
N1 Zr1 Cl1 177.76(6) . .
O2 Zr1 Cl2 99.15(5) . .
O1 Zr1 Cl2 86.99(5) . .
C1 Zr1 Cl2 153.60(6) . .
N1 Zr1 Cl2 83.31(6) . .
Cl1 Zr1 Cl2 96.26(3) . .
O2 Zr1 P1 138.26(5) . .
O1 Zr1 P1 33.09(5) . .
C1 Zr1 P1 36.78(6) . .
N1 Zr1 P1 83.67(6) . .
Cl1 Zr1 P1 98.44(2) . .
Cl2 Zr1 P1 119.06(2) . .
O1 P1 O3 110.37(10) . .
O1 P1 O4 110.72(10) . .
O3 P1 O4 100.75(10) . .
O1 P1 C1 101.20(11) . .
O3 P1 C1 114.59(11) . .
O4 P1 C1 119.40(11) . .
O1 P1 Zr1 49.21(7) . .
O3 P1 Zr1 126.18(8) . .
O4 P1 Zr1 132.27(7) . .
C1 P1 Zr1 51.99(9) . .
O2 P2 O6 108.58(10) . .
O2 P2 O5 108.01(10) . .
O6 P2 O5 101.19(10) . .
O2 P2 C1 110.77(12) . 2_656
O6 P2 C1 110.84(11) . 2_656
O5 P2 C1 116.83(11) . 2_656
P1 O1 Zr1 97.69(8) . .
P2 O2 Zr1 172.64(11) . .
C2 O3 P1 123.98(17) . .
C5 O4 P1 121.12(18) . .
C8 O5 P2 124.91(17) . .
C11 O6 P2 121.27(17) . .
C14 N1 C18 117.1(2) . .
C14 N1 Zr1 121.38(18) . .
C18 N1 Zr1 120.63(17) . .
P2 C1 P1 129.33(16) 2_656 .
P2 C1 Zr1 139.44(14) 2_656 .
P1 C1 Zr1 91.22(11) . .
O3 C2 C4 105.9(3) . .
O3 C2 C3 110.3(3) . .
C4 C2 C3 113.3(3) . .
O3 C2 H2 109.1 . .
C4 C2 H2 109.1 . .
C3 C2 H2 109.1 . .
C2 C3 H3A 109.5 . .
C2 C3 H3B 109.5 . .
H3A C3 H3B 109.5 . .
C2 C3 H3C 109.5 . .
H3A C3 H3C 109.5 . .
H3B C3 H3C 109.5 . .
C2 C4 H4A 109.5 . .
C2 C4 H4B 109.5 . .
H4A C4 H4B 109.5 . .
C2 C4 H4C 109.5 . .
H4A C4 H4C 109.5 . .
H4B C4 H4C 109.5 . .
O4 C5 C7 108.6(3) . .
O4 C5 C6 106.1(3) . .
C7 C5 C6 112.8(3) . .
O4 C5 H5 109.8 . .
C7 C5 H5 109.8 . .
C6 C5 H5 109.8 . .
C5 C6 H6A 109.5 . .
C5 C6 H6B 109.5 . .
H6A C6 H6B 109.5 . .
C5 C6 H6C 109.5 . .
H6A C6 H6C 109.5 . .
H6B C6 H6C 109.5 . .
C5 C7 H7A 109.5 . .
C5 C7 H7B 109.5 . .
H7A C7 H7B 109.5 . .
C5 C7 H7C 109.5 . .
H7A C7 H7C 109.5 . .
H7B C7 H7C 109.5 . .
O5 C8 C9 106.4(2) . .
O5 C8 C10 107.6(2) . .
C9 C8 C10 114.0(3) . .
O5 C8 H8 109.6 . .
C9 C8 H8 109.6 . .
C10 C8 H8 109.6 . .
C8 C9 H9A 109.5 . .
C8 C9 H9B 109.5 . .
H9A C9 H9B 109.5 . .
C8 C9 H9C 109.5 . .
H9A C9 H9C 109.5 . .
H9B C9 H9C 109.5 . .
C8 C10 H10A 109.5 . .
C8 C10 H10B 109.5 . .
H10A C10 H10B 109.5 . .
C8 C10 H10C 109.5 . .
H10A C10 H10C 109.5 . .
H10B C10 H10C 109.5 . .
O6 C11 C13 108.4(2) . .
O6 C11 C12 106.3(2) . .
C13 C11 C12 113.8(3) . .
O6 C11 H11 109.4 . .
C13 C11 H11 109.4 . .
C12 C11 H11 109.4 . .
C11 C12 H12A 109.5 . .
C11 C12 H12B 109.5 . .
H12A C12 H12B 109.5 . .
C11 C12 H12C 109.5 . .
H12A C12 H12C 109.5 . .
H12B C12 H12C 109.5 . .
C11 C13 H13A 109.5 . .
C11 C13 H13B 109.5 . .
H13A C13 H13B 109.5 . .
C11 C13 H13C 109.5 . .
H13A C13 H13C 109.5 . .
H13B C13 H13C 109.5 . .
N1 C14 C15 123.0(3) . .
N1 C14 H14 118.5 . .
C15 C14 H14 118.5 . .
C16 C15 C14 119.0(3) . .
C16 C15 H15 120.5 . .
C14 C15 H15 120.5 . .
C15 C16 C17 118.8(3) . .
C15 C16 H16 120.6 . .
C17 C16 H16 120.6 . .
C18 C17 C16 119.0(3) . .
C18 C17 H17 120.5 . .
C16 C17 H17 120.5 . .
N1 C18 C17 123.2(3) . .
N1 C18 H18 118.4 . .
C17 C18 H18 118.4 . .
O8 Zr2 O7 167.24(7) . .
O8 Zr2 C19 102.63(8) . .
O7 Zr2 C19 69.64(8) . .
O8 Zr2 N2 81.18(7) . .
O7 Zr2 N2 88.21(7) . .
C19 Zr2 N2 87.41(8) . .
O8 Zr2 Cl4 91.53(5) . .
O7 Zr2 Cl4 99.46(5) . .
C19 Zr2 Cl4 97.80(6) . .
N2 Zr2 Cl4 171.85(6) . .
O8 Zr2 Cl3 99.79(5) . .
O7 Zr2 Cl3 86.09(5) . .
C19 Zr2 Cl3 154.60(6) . .
N2 Zr2 Cl3 84.36(5) . .
Cl4 Zr2 Cl3 93.36(3) . .
O8 Zr2 P3 138.80(5) . .
O7 Zr2 P3 33.12(5) . .
C19 Zr2 P3 36.60(6) . .
N2 Zr2 P3 89.19(6) . .
Cl4 Zr2 P3 98.73(2) . .
Cl3 Zr2 P3 119.11(2) . .
O7 P3 O9 111.33(10) . .
O7 P3 O10 110.99(10) . .
O9 P3 O10 100.02(10) . .
O7 P3 C19 100.72(11) . .
O9 P3 C19 114.68(11) . .
O10 P3 C19 119.46(11) . .
O7 P3 Zr2 49.07(7) . .
O9 P3 Zr2 124.49(8) . .
O10 P3 Zr2 134.77(7) . .
C19 P3 Zr2 51.80(9) . .
O8 P4 O11 109.90(10) . .
O8 P4 O12 107.84(10) . .
O11 P4 O12 101.06(10) . .
O8 P4 C19 110.75(11) . 2_665
O11 P4 C19 110.54(11) . 2_665
O12 P4 C19 116.27(11) . 2_665
P3 O7 Zr2 97.81(8) . .
P4 O8 Zr2 168.88(11) . .
C20 O9 P3 123.50(16) . .
C23 O10 P3 122.32(17) . .
C26 O11 P4 123.35(16) . .
C29 O12 P4 122.76(17) . .
C32 N2 C36 117.4(2) . .
C32 N2 Zr2 117.36(16) . .
C36 N2 Zr2 125.15(18) . .
P4 C19 P3 128.22(16) 2_665 .
P4 C19 Zr2 139.54(14) 2_665 .
P3 C19 Zr2 91.59(11) . .
O9 C20 C21 110.6(2) . .
O9 C20 C22 105.3(2) . .
C21 C20 C22 113.2(3) . .
O9 C20 H20 109.2 . .
C21 C20 H20 109.2 . .
C22 C20 H20 109.2 . .
C20 C21 H21A 109.5 . .
C20 C21 H21B 109.5 . .
H21A C21 H21B 109.5 . .
C20 C21 H21C 109.5 . .
H21A C21 H21C 109.5 . .
H21B C21 H21C 109.5 . .
C20 C22 H22A 109.5 . .
C20 C22 H22B 109.5 . .
H22A C22 H22B 109.5 . .
C20 C22 H22C 109.5 . .
H22A C22 H22C 109.5 . .
H22B C22 H22C 109.5 . .
O10 C23 C25 106.1(2) . .
O10 C23 C24 108.1(2) . .
C25 C23 C24 113.1(2) . .
O10 C23 H23 109.8 . .
C25 C23 H23 109.8 . .
C24 C23 H23 109.8 . .
C23 C24 H24A 109.5 . .
C23 C24 H24B 109.5 . .
H24A C24 H24B 109.5 . .
C23 C24 H24C 109.5 . .
H24A C24 H24C 109.5 . .
H24B C24 H24C 109.5 . .
C23 C25 H25A 109.5 . .
C23 C25 H25B 109.5 . .
H25A C25 H25B 109.5 . .
C23 C25 H25C 109.5 . .
H25A C25 H25C 109.5 . .
H25B C25 H25C 109.5 . .
O11 C26 C27 106.0(2) . .
O11 C26 C28 108.9(2) . .
C27 C26 C28 112.9(3) . .
O11 C26 H26 109.6 . .
C27 C26 H26 109.6 . .
C28 C26 H26 109.6 . .
C26 C27 H27A 109.5 . .
C26 C27 H27B 109.5 . .
H27A C27 H27B 109.5 . .
C26 C27 H27C 109.5 . .
H27A C27 H27C 109.5 . .
H27B C27 H27C 109.5 . .
C26 C28 H28A 109.5 . .
C26 C28 H28B 109.5 . .
H28A C28 H28B 109.5 . .
C26 C28 H28C 109.5 . .
H28A C28 H28C 109.5 . .
H28B C28 H28C 109.5 . .
O12 C29 C30 107.3(2) . .
O12 C29 C31 107.3(2) . .
C30 C29 C31 112.9(2) . .
O12 C29 H29 109.7 . .
C30 C29 H29 109.7 . .
C31 C29 H29 109.7 . .
C29 C30 H30A 109.5 . .
C29 C30 H30B 109.5 . .
H30A C30 H30B 109.5 . .
C29 C30 H30C 109.5 . .
H30A C30 H30C 109.5 . .
H30B C30 H30C 109.5 . .
C29 C31 H31A 109.5 . .
C29 C31 H31B 109.5 . .
H31A C31 H31B 109.5 . .
C29 C31 H31C 109.5 . .
H31A C31 H31C 109.5 . .
H31B C31 H31C 109.5 . .
N2 C32 C33 123.2(3) . .
N2 C32 H32 118.4 . .
C33 C32 H32 118.4 . .
C32 C33 C34 118.7(3) . .
C32 C33 H33 120.6 . .
C34 C33 H33 120.6 . .
C35 C34 C33 118.7(3) . .
C35 C34 H34 120.6 . .
C33 C34 H34 120.6 . .
C34 C35 C36 119.5(3) . .
C34 C35 H35 120.2 . .
C36 C35 H35 120.2 . .
N2 C36 C35 122.3(3) . .
N2 C36 H36 118.8 . .
C35 C36 H36 118.8 . .
Cl5 C37 Cl6 113.6(2) . .
Cl5 C37 H37A 108.8 . .
Cl6 C37 H37A 108.8 . .
Cl5 C37 H37B 108.8 . .
Cl6 C37 H37B 108.8 . .
H37A C37 H37B 107.7 . .
Cl8 C38 Cl7 111.29(19) . .
Cl8 C38 H38A 109.4 . .
Cl7 C38 H38A 109.4 . .
Cl8 C38 H38B 109.4 . .
Cl7 C38 H38B 109.4 . .
H38A C38 H38B 108.0 . .

loop_
_geom_bond_atom_site_label_1
_geom_bond_atom_site_label_2
_geom_bond_distance
_geom_bond_site_symmetry_2
Zr1 O2 2.0222(17) .
Zr1 O1 2.1423(17) .
Zr1 C1 2.210(3) .
Zr1 N1 2.391(2) .
Zr1 Cl1 2.4334(7) .
Zr1 Cl2 2.4894(7) .
Zr1 P1 2.8039(7) .
P1 O1 1.5448(19) .
P1 O3 1.5723(18) .
P1 O4 1.5750(19) .
P1 C1 1.679(3) .
P2 O2 1.5441(18) .
P2 O6 1.5713(18) .
P2 O5 1.5725(19) .
P2 C1 1.665(2) 2_656
O3 C2 1.471(3) .
O4 C5 1.463(3) .
O5 C8 1.476(3) .
O6 C11 1.479(3) .
N1 C14 1.345(3) .
N1 C18 1.351(3) .
C1 P2 1.665(2) 2_656
C2 C4 1.488(5) .
C2 C3 1.492(5) .
C2 H2 1.0000 .
C3 H3A 0.9800 .
C3 H3B 0.9800 .
C3 H3C 0.9800 .
C4 H4A 0.9800 .
C4 H4B 0.9800 .
C4 H4C 0.9800 .
C5 C7 1.494(5) .
C5 C6 1.500(5) .
C5 H5 1.0000 .
C6 H6A 0.9800 .
C6 H6B 0.9800 .
C6 H6C 0.9800 .
C7 H7A 0.9800 .
C7 H7B 0.9800 .
C7 H7C 0.9800 .
C8 C9 1.500(4) .
C8 C10 1.505(4) .
C8 H8 1.0000 .
C9 H9A 0.9800 .
C9 H9B 0.9800 .
C9 H9C 0.9800 .
C10 H10A 0.9800 .
C10 H10B 0.9800 .
C10 H10C 0.9800 .
C11 C13 1.505(5) .
C11 C12 1.509(4) .
C11 H11 1.0000 .
C12 H12A 0.9800 .
C12 H12B 0.9800 .
C12 H12C 0.9800 .
C13 H13A 0.9800 .
C13 H13B 0.9800 .
C13 H13C 0.9800 .
C14 C15 1.383(4) .
C14 H14 0.9500 .
C15 C16 1.378(5) .
C15 H15 0.9500 .
C16 C17 1.384(4) .
C16 H16 0.9500 .
C17 C18 1.373(4) .
C17 H17 0.9500 .
C18 H18 0.9500 .
Zr2 O8 2.0343(17) .
Zr2 O7 2.1442(17) .
Zr2 C19 2.211(2) .
Zr2 N2 2.392(2) .
Zr2 Cl4 2.4267(7) .
Zr2 Cl3 2.4864(7) .
Zr2 P3 2.8118(8) .
P3 O7 1.5508(18) .
P3 O9 1.5703(18) .
P3 O10 1.5793(19) .
P3 C19 1.677(2) .
P4 O8 1.5417(18) .
P4 O11 1.5722(18) .
P4 O12 1.5774(18) .
P4 C19 1.672(2) 2_665
O9 C20 1.479(3) .
O10 C23 1.459(3) .
O11 C26 1.477(3) .
O12 C29 1.464(3) .
N2 C32 1.347(3) .
N2 C36 1.351(3) .
C19 P4 1.672(2) 2_665
C20 C21 1.502(4) .
C20 C22 1.506(4) .
C20 H20 1.0000 .
C21 H21A 0.9800 .
C21 H21B 0.9800 .
C21 H21C 0.9800 .
C22 H22A 0.9800 .
C22 H22B 0.9800 .
C22 H22C 0.9800 .
C23 C25 1.513(4) .
C23 C24 1.513(4) .
C23 H23 1.0000 .
C24 H24A 0.9800 .
C24 H24B 0.9800 .
C24 H24C 0.9800 .
C25 H25A 0.9800 .
C25 H25B 0.9800 .
C25 H25C 0.9800 .
C26 C27 1.503(4) .
C26 C28 1.512(4) .
C26 H26 1.0000 .
C27 H27A 0.9800 .
C27 H27B 0.9800 .
C27 H27C 0.9800 .
C28 H28A 0.9800 .
C28 H28B 0.9800 .
C28 H28C 0.9800 .
C29 C30 1.503(4) .
C29 C31 1.512(4) .
C29 H29 1.0000 .
C30 H30A 0.9800 .
C30 H30B 0.9800 .
C30 H30C 0.9800 .
C31 H31A 0.9800 .
C31 H31B 0.9800 .
C31 H31C 0.9800 .
C32 C33 1.377(4) .
C32 H32 0.9500 .
C33 C34 1.386(4) .
C33 H33 0.9500 .
C34 C35 1.377(5) .
C34 H34 0.9500 .
C35 C36 1.381(4) .
C35 H35 0.9500 .
C36 H36 0.9500 .
Cl5 C37 1.707(4) .
Cl6 C37 1.773(4) .
C37 H37A 0.9900 .
C37 H37B 0.9900 .
Cl7 C38 1.765(3) .
Cl8 C38 1.751(4) .
C38 H38A 0.9900 .
C38 H38B 0.9900 .
